data_4032244
loop_
_publ_author_name
'Zhang, Yu-Fei'
'Cao, Xiao-Ping'
'Chow, Hak-Fun'
'Kuck, Dietmar'

_publ_section_title
;
 Tribenzotriquinacene-Based Crown Ethers: Synthesis and Selective
 Complexation with Ammonium Salts.
;
_journal_issue 1
_journal_name_full 'The Journal of organic chemistry'
_journal_page_first 179
_journal_page_last 187
_journal_paper_doi 10.1021/acs.joc.6b02326
_journal_volume 82
_journal_year 2017
_chemical_formula_moiety 'C38 H46 O7'
_chemical_formula_sum 'C38 H46 O7'
_chemical_formula_weight 614.75
_chemical_name_systematic
;
 ? 
;
_space_group_crystal_system triclinic
_space_group_IT_number 2
_space_group_name_Hall '-P 1'
_space_group_name_H-M_alt 'P -1'
_symmetry_space_group_name_Hall '-P 1'
_symmetry_space_group_name_H-M 'P -1'
_atom_sites_solution_hydrogens geom
_atom_sites_solution_primary direct
_atom_sites_solution_secondary difmap
_audit_creation_date 2014-10-29
_audit_creation_method
;
Olex2 1.2
(compiled 2014.09.19 svn.r3010 for OlexSys, GUI svn.r4874)
;
_cell_angle_alpha 85.280(5)
_cell_angle_beta 89.607(5)
_cell_angle_gamma 87.723(4)
_cell_formula_units_Z 2
_cell_length_a 11.2358(6)
_cell_length_b 11.5376(6)
_cell_length_c 12.5681(9)
_cell_measurement_reflns_used 2913
_cell_measurement_temperature 294.44(10)
_cell_measurement_theta_max 27.7720
_cell_measurement_theta_min 3.7310
_cell_volume 1622.44(17)
_computing_cell_refinement
;
CrysAlisPro, Agilent Technologies,
Version 1.171.36.32 (release 02-08-2013 CrysAlis171 .NET)
(compiled Aug  2 2013,16:46:58)
;
_computing_data_collection
;
CrysAlisPro, Agilent Technologies,
Version 1.171.36.32 (release 02-08-2013 CrysAlis171 .NET)
(compiled Aug  2 2013,16:46:58)
;
_computing_data_reduction
;
CrysAlisPro, Agilent Technologies,
Version 1.171.36.32 (release 02-08-2013 CrysAlis171 .NET)
(compiled Aug  2 2013,16:46:58)
;
_computing_molecular_graphics 'Olex2 (Dolomanov et al., 2009)'
_computing_publication_material 'Olex2 (Dolomanov et al., 2009)'
_computing_structure_refinement 'ShelXL (Sheldrick, 2008)'
_computing_structure_solution 'ShelXS (Sheldrick, 2008)'
_diffrn_ambient_temperature 294.44(10)
_diffrn_detector_area_resol_mean 16.0733
_diffrn_measured_fraction_theta_full 0.998
_diffrn_measured_fraction_theta_max 0.998
_diffrn_measurement_details
;
#__ type_ start__ end____ width___ exp.time_
  1 omega   -3.00   24.00   1.0000   12.0000
omega____ theta____ kappa____ phi______ frames
    -      -16.3571  -99.0000  -30.0000 27

#__ type_ start__ end____ width___ exp.time_
  2 omega   -7.00   23.00   1.0000   12.0000
omega____ theta____ kappa____ phi______ frames
    -      -16.3571  -99.0000 -150.0000 30

#__ type_ start__ end____ width___ exp.time_
  3 omega   14.00   68.00   1.0000   12.0000
omega____ theta____ kappa____ phi______ frames
    -       19.7946   57.0000  150.0000 54

#__ type_ start__ end____ width___ exp.time_
  4 omega   38.00   65.00   1.0000   12.0000
omega____ theta____ kappa____ phi______ frames
    -       19.7946  178.0000  -30.0000 27

#__ type_ start__ end____ width___ exp.time_
  5 omega  -46.00   49.00   1.0000   12.0000
omega____ theta____ kappa____ phi______ frames
    -       19.7946  -77.0000  -30.0000 95

#__ type_ start__ end____ width___ exp.time_
  6 omega   23.00   89.00   1.0000   12.0000
omega____ theta____ kappa____ phi______ frames
    -       19.7946   57.0000 -150.0000 66

#__ type_ start__ end____ width___ exp.time_
  7 omega  -49.00   32.00   1.0000   12.0000
omega____ theta____ kappa____ phi______ frames
    -       19.7946  -57.0000   60.0000 81
;
_diffrn_measurement_device_type 'SuperNova, Dual, Cu at zero, Eos'
_diffrn_measurement_method '\w scans'
_diffrn_orient_matrix_UB_11 0.0209895000
_diffrn_orient_matrix_UB_12 -0.0553975000
_diffrn_orient_matrix_UB_13 0.0224672000
_diffrn_orient_matrix_UB_21 -0.0018655000
_diffrn_orient_matrix_UB_22 -0.0218558000
_diffrn_orient_matrix_UB_23 -0.0510620000
_diffrn_orient_matrix_UB_31 0.0595610000
_diffrn_orient_matrix_UB_32 0.0162638000
_diffrn_orient_matrix_UB_33 -0.0097338000
_diffrn_radiation_monochromator mirror
_diffrn_radiation_type MoK\a
_diffrn_radiation_wavelength 0.71073
_diffrn_reflns_av_R_equivalents 0.0275
_diffrn_reflns_av_unetI/netI 0.0521
_diffrn_reflns_limit_h_max 13
_diffrn_reflns_limit_h_min -13
_diffrn_reflns_limit_k_max 14
_diffrn_reflns_limit_k_min -14
_diffrn_reflns_limit_l_max 15
_diffrn_reflns_limit_l_min -15
_diffrn_reflns_number 11512
_diffrn_reflns_theta_full 26.00
_diffrn_reflns_theta_max 26.02
_diffrn_reflns_theta_min 3.55
_diffrn_source 'SuperNova (Mo) X-ray Source'
_exptl_absorpt_coefficient_mu 0.085
_exptl_absorpt_correction_T_max 1.00000
_exptl_absorpt_correction_T_min 0.91861
_exptl_absorpt_correction_type multi-scan
_exptl_absorpt_process_details
;
CrysAlisPro, Agilent Technologies,
Version 1.171.36.32 (release 02-08-2013 CrysAlis171 .NET)
(compiled Aug  2 2013,16:46:58)
Empirical absorption correction using spherical harmonics,
 implemented in SCALE3 ABSPACK scaling algorithm.
;
_exptl_crystal_colour 'clear light colourless'
_exptl_crystal_density_diffrn 1.258
_exptl_crystal_density_method 'not measured'
_exptl_crystal_description block
_exptl_crystal_F_000 660
_exptl_crystal_size_max 0.31
_exptl_crystal_size_mid 0.24
_exptl_crystal_size_min 0.08
_refine_diff_density_max 1.551
_refine_diff_density_min -0.507
_refine_diff_density_rms 0.059
_refine_ls_extinction_method none
_refine_ls_goodness_of_fit_ref 1.043
_refine_ls_hydrogen_treatment constr
_refine_ls_matrix_type full
_refine_ls_number_parameters 410
_refine_ls_number_reflns 6380
_refine_ls_number_restraints 12
_refine_ls_restrained_S_all 1.059
_refine_ls_R_factor_all 0.1090
_refine_ls_R_factor_gt 0.0792
_refine_ls_shift/su_max 0.001
_refine_ls_shift/su_mean 0.000
_refine_ls_structure_factor_coef Fsqd
_refine_ls_weighting_details 'calc w=1/[\s^2^(Fo^2^)+(0.1012P)^2^+1.7081P] where P=(Fo^2^+2Fc^2^)/3'
_refine_ls_weighting_scheme calc
_refine_ls_wR_factor_gt 0.2094
_refine_ls_wR_factor_ref 0.2369
_reflns_number_gt 4367
_reflns_number_total 6380
_reflns_threshold_expression >2sigma(I)
_cod_data_source_file jo6b02326_si_002.cif
_cod_data_source_block tbtq_1027
_cod_database_code 4032244
_reflns_odcompleteness_completeness 99.77
_reflns_odcompleteness_iscentric 1
_reflns_odcompleteness_theta 26.32
_olex2_refinement_description
;
1. Fixed Uiso
 At 1.2 times of:
  All C(H) groups, All C(H,H) groups
 At 1.5 times of:
  All C(H,H,H) groups
2. Uiso/Uaniso restraints and constraints
Uanis(C30) \\sim Ueq, Uanis(C31) \\sim Ueq: with sigma of 0.01 and sigma for
terminal atoms of 0.02
3.a Secondary CH2 refined with riding coordinates:
 C27(H27A,H27B), C28(H28A,H28B), C29(H29A,H29B), C30(H30A,H30B), C31(H31A,
 H31B), C32(H32A,H32B), C33(H33A,H33B), C34(H34A,H34B), C35(H35A,H35B),
 C36(H36A,H36B), C37(H37A,H37B), C38(H38A,H38B)
3.b Aromatic/amide H refined with riding coordinates:
 C15(H15), C16(H16), C17(H17), C18(H18), C19(H19), C20(H20), C21(H21),
 C22(H22), C23(H23), C26(H26)
3.c Idealised Me refined as rotating group:
 C11(H11A,H11B,H11C), C12(H12A,H12B,H12C), C13(H13A,H13B,H13C), C14(H14A,H14B,
 H14C)
;
_olex2_submission_special_instructions 'No special instructions were received'

loop_
_space_group_symop_id
_space_group_symop_operation_xyz
1 'x, y, z'
2 '-x, -y, -z'

loop_
_atom_site_label
_atom_site_type_symbol
_atom_site_fract_x
_atom_site_fract_y
_atom_site_fract_z
_atom_site_U_iso_or_equiv
_atom_site_adp_type
_atom_site_occupancy
_atom_site_calc_flag
_atom_site_refinement_flags_posn
_atom_site_refinement_flags_adp
O1 O 0.20660(19) 0.2005(2) 0.2497(2) 0.0467(6) Uani 1 d . .
O2 O 0.3592(3) -0.0764(3) 0.2801(3) 0.0816(10) Uani 1 d . .
O3 O 0.2786(4) -0.1886(4) 0.4808(4) 0.1149(14) Uani 1 d . .
O4 O 0.1542(3) -0.0129(3) 0.5980(2) 0.0694(8) Uani 1 d . .
O5 O 0.0872(4) 0.2268(3) 0.6736(3) 0.0870(11) Uani 1 d . .
O6 O 0.1783(2) 0.4231(2) 0.55733(18) 0.0500(6) Uani 1 d . .
O7 O 0.14276(18) 0.3914(2) 0.32863(18) 0.0416(6) Uani 1 d . .
C1 C -0.2172(2) 0.4300(2) 0.0890(2) 0.0288(6) Uani 1 d . .
C2 C -0.3236(2) 0.4194(2) 0.1636(2) 0.0313(6) Uani 1 d . .
C3 C -0.4095(2) 0.3498(2) 0.1269(2) 0.0312(6) Uani 1 d . .
C4 C -0.3707(2) 0.2938(3) 0.0269(2) 0.0320(7) Uani 1 d . .
C5 C -0.3378(3) 0.1652(3) 0.0537(2) 0.0304(6) Uani 1 d . .
C6 C -0.2177(2) 0.1395(2) 0.0402(2) 0.0298(6) Uani 1 d . .
C7 C -0.1486(2) 0.2462(2) 0.0034(2) 0.0287(6) Uani 1 d . .
C8 C -0.0650(2) 0.2767(2) 0.0903(2) 0.0280(6) Uani 1 d . .
C9 C -0.1028(2) 0.3752(2) 0.1374(2) 0.0282(6) Uani 1 d . .
C10 C -0.2465(2) 0.3502(2) -0.0038(2) 0.0292(6) Uani 1 d . .
C11 C -0.1988(3) 0.5597(3) 0.0535(3) 0.0430(8) Uani 1 d . .
H11A H -0.1822 0.6007 0.1148 0.064 Uiso 1 calc GR .
H11B H -0.2697 0.5932 0.0192 0.064 Uiso 1 calc GR .
H11C H -0.1331 0.5658 0.0044 0.064 Uiso 1 calc GR .
C12 C -0.4669(3) 0.3089(3) -0.0592(3) 0.0450(8) Uani 1 d . .
H12A H -0.4384 0.2750 -0.1223 0.068 Uiso 1 calc GR .
H12B H -0.4855 0.3902 -0.0758 0.068 Uiso 1 calc GR .
H12C H -0.5372 0.2708 -0.0335 0.068 Uiso 1 calc GR .
C13 C -0.0813(3) 0.2257(3) -0.1004(3) 0.0421(8) Uani 1 d . .
H13A H -0.0416 0.2950 -0.1253 0.063 Uiso 1 calc GR .
H13B H -0.1367 0.2067 -0.1535 0.063 Uiso 1 calc GR .
H13C H -0.0236 0.1626 -0.0874 0.063 Uiso 1 calc GR .
C14 C -0.2489(3) 0.4177(3) -0.1135(3) 0.0438(8) Uani 1 d . .
H14A H -0.1724 0.4496 -0.1285 0.066 Uiso 1 calc GR .
H14B H -0.3086 0.4796 -0.1141 0.066 Uiso 1 calc GR .
H14C H -0.2672 0.3662 -0.1668 0.066 Uiso 1 calc GR .
C15 C -0.3433(3) 0.4731(3) 0.2573(3) 0.0431(8) Uani 1 d . .
H15 H -0.2855 0.5191 0.2829 0.052 Uiso 1 calc R .
C16 C -0.4494(3) 0.4578(3) 0.3127(3) 0.0510(9) Uani 1 d . .
H16 H -0.4628 0.4938 0.3754 0.061 Uiso 1 calc R .
C17 C -0.5355(3) 0.3894(3) 0.2751(3) 0.0483(9) Uani 1 d . .
H17 H -0.6068 0.3803 0.3123 0.058 Uiso 1 calc R .
C18 C -0.5162(3) 0.3345(3) 0.1827(3) 0.0414(8) Uani 1 d . .
H18 H -0.5738 0.2877 0.1578 0.050 Uiso 1 calc R .
C19 C -0.4135(3) 0.0781(3) 0.0895(3) 0.0434(8) Uani 1 d . .
H19 H -0.4944 0.0951 0.0982 0.052 Uiso 1 calc R .
C20 C -0.3677(3) -0.0345(3) 0.1122(3) 0.0477(9) Uani 1 d . .
H20 H -0.4180 -0.0930 0.1371 0.057 Uiso 1 calc R .
C21 C -0.2480(3) -0.0604(3) 0.0981(3) 0.0472(8) Uani 1 d . .
H21 H -0.2178 -0.1363 0.1126 0.057 Uiso 1 calc R .
C22 C -0.1730(3) 0.0269(3) 0.0625(3) 0.0401(8) Uani 1 d . .
H22 H -0.0922 0.0097 0.0534 0.048 Uiso 1 calc R .
C23 C 0.0401(3) 0.2154(3) 0.1251(2) 0.0326(7) Uani 1 d . .
H23 H 0.0659 0.1489 0.0932 0.039 Uiso 1 calc R .
C24 C 0.1044(2) 0.2548(3) 0.2070(3) 0.0334(7) Uani 1 d . .
C25 C 0.0678(2) 0.3580(3) 0.2522(2) 0.0316(6) Uani 1 d . .
C26 C -0.0362(2) 0.4171(3) 0.2189(2) 0.0325(7) Uani 1 d . .
H26 H -0.0619 0.4840 0.2503 0.039 Uiso 1 calc R .
C27 C 0.2385(3) 0.0860(3) 0.2217(3) 0.0428(8) Uani 1 d . .
H27A H 0.2759 0.0889 0.1518 0.051 Uiso 1 calc R .
H27B H 0.1686 0.0395 0.2205 0.051 Uiso 1 calc R .
C28 C 0.3243(3) 0.0351(3) 0.3060(3) 0.0560(10) Uani 1 d . .
H28A H 0.3931 0.0831 0.3080 0.067 Uiso 1 calc R .
H28B H 0.2861 0.0315 0.3756 0.067 Uiso 1 calc R .
C29 C 0.4344(4) -0.1412(4) 0.3536(4) 0.0787(15) Uani 1 d . .
H29A H 0.4925 -0.1854 0.3143 0.094 Uiso 1 calc R .
H29B H 0.4775 -0.0875 0.3930 0.094 Uiso 1 calc R .
C30 C 0.3780(6) -0.2172(7) 0.4259(6) 0.139(3) Uani 1 d . U
H30A H 0.3590 -0.2837 0.3876 0.167 Uiso 1 calc R .
H30B H 0.4372 -0.2449 0.4788 0.167 Uiso 1 calc R .
C31 C 0.3114(6) -0.1557(6) 0.5902(7) 0.126(2) Uani 1 d . U
H31A H 0.3519 -0.2203 0.6312 0.151 Uiso 1 calc R .
H31B H 0.3622 -0.0894 0.5853 0.151 Uiso 1 calc R .
C32 C 0.1931(5) -0.1258(4) 0.6392(4) 0.0783(14) Uani 1 d . .
H32A H 0.1354 -0.1819 0.6226 0.094 Uiso 1 calc R .
H32B H 0.2006 -0.1282 0.7162 0.094 Uiso 1 calc R .
C33 C 0.0447(4) 0.0264(5) 0.6414(4) 0.0732(13) Uani 1 d . .
H33A H 0.0465 0.0129 0.7186 0.088 Uiso 1 calc R .
H33B H -0.0198 -0.0168 0.6151 0.088 Uiso 1 calc R .
C34 C 0.0237(5) 0.1530(5) 0.6104(4) 0.0852(15) Uani 1 d . .
H34A H 0.0467 0.1688 0.5362 0.102 Uiso 1 calc R .
H34B H -0.0608 0.1721 0.6161 0.102 Uiso 1 calc R .
C35 C 0.2078(5) 0.2378(4) 0.6498(4) 0.0763(14) Uani 1 d . .
H35A H 0.2439 0.1607 0.6444 0.092 Uiso 1 calc R .
H35B H 0.2457 0.2712 0.7087 0.092 Uiso 1 calc R .
C36 C 0.2329(4) 0.3110(4) 0.5492(3) 0.0623(11) Uani 1 d . .
H36A H 0.3182 0.3171 0.5393 0.075 Uiso 1 calc R .
H36B H 0.2011 0.2758 0.4885 0.075 Uiso 1 calc R .
C37 C 0.1967(3) 0.5045(3) 0.4683(3) 0.0461(8) Uani 1 d . .
H37A H 0.2771 0.4928 0.4416 0.055 Uiso 1 calc R .
H37B H 0.1894 0.5826 0.4916 0.055 Uiso 1 calc R .
C38 C 0.1103(3) 0.4947(3) 0.3791(3) 0.0421(8) Uani 1 d . .
H38A H 0.0298 0.4903 0.4071 0.051 Uiso 1 calc R .
H38B H 0.1137 0.5623 0.3281 0.051 Uiso 1 calc R .

loop_
_atom_site_aniso_label
_atom_site_aniso_U_11
_atom_site_aniso_U_22
_atom_site_aniso_U_33
_atom_site_aniso_U_23
_atom_site_aniso_U_13
_atom_site_aniso_U_12
O1 0.0342(12) 0.0427(13) 0.0632(16) -0.0102(12) -0.0179(11) 0.0125(10)
O2 0.105(2) 0.068(2) 0.067(2) 0.0015(16) -0.0160(18) 0.0465(18)
O3 0.114(3) 0.114(3) 0.112(3) 0.012(3) 0.027(3) 0.018(3)
O4 0.0749(19) 0.0671(19) 0.0632(18) 0.0067(15) 0.0156(15) 0.0064(15)
O5 0.108(3) 0.075(2) 0.078(2) -0.0130(18) 0.035(2) 0.001(2)
O6 0.0644(16) 0.0509(15) 0.0347(12) -0.0080(11) -0.0043(11) 0.0083(12)
O7 0.0336(12) 0.0511(14) 0.0418(13) -0.0165(11) -0.0108(10) 0.0062(10)
C1 0.0247(14) 0.0249(14) 0.0365(16) -0.0017(12) 0.0000(12) 0.0008(11)
C2 0.0284(14) 0.0290(15) 0.0357(16) -0.0019(12) -0.0039(12) 0.0063(11)
C3 0.0267(14) 0.0289(15) 0.0371(16) -0.0004(12) -0.0003(12) 0.0051(11)
C4 0.0241(14) 0.0338(16) 0.0380(16) -0.0034(13) -0.0039(12) -0.0008(12)
C5 0.0314(15) 0.0304(15) 0.0300(15) -0.0061(12) -0.0011(12) -0.0016(12)
C6 0.0305(15) 0.0313(15) 0.0278(14) -0.0046(12) -0.0036(12) -0.0002(12)
C7 0.0262(14) 0.0299(15) 0.0296(15) -0.0006(12) 0.0007(11) 0.0007(11)
C8 0.0236(13) 0.0295(15) 0.0305(14) 0.0009(12) 0.0015(11) -0.0022(11)
C9 0.0247(14) 0.0266(14) 0.0329(15) 0.0008(12) 0.0016(11) -0.0006(11)
C10 0.0270(14) 0.0292(15) 0.0305(15) 0.0026(12) -0.0005(12) 0.0021(11)
C11 0.0362(17) 0.0302(16) 0.061(2) 0.0044(15) -0.0036(16) -0.0009(13)
C12 0.0340(17) 0.050(2) 0.051(2) -0.0032(16) -0.0099(15) 0.0018(14)
C13 0.0376(17) 0.051(2) 0.0370(17) -0.0050(15) 0.0059(14) 0.0049(14)
C14 0.0469(19) 0.0447(19) 0.0376(18) 0.0081(15) -0.0023(15) 0.0022(15)
C15 0.0381(17) 0.048(2) 0.0441(19) -0.0125(16) -0.0058(15) 0.0059(14)
C16 0.050(2) 0.065(2) 0.0379(18) -0.0129(17) 0.0034(16) 0.0137(18)
C17 0.0383(18) 0.056(2) 0.048(2) -0.0003(17) 0.0133(16) 0.0089(16)
C18 0.0299(16) 0.0426(18) 0.051(2) -0.0030(16) 0.0040(14) 0.0015(13)
C19 0.0348(17) 0.0447(19) 0.052(2) -0.0075(16) 0.0023(15) -0.0072(14)
C20 0.058(2) 0.0356(18) 0.051(2) -0.0014(16) 0.0054(17) -0.0170(16)
C21 0.060(2) 0.0285(17) 0.053(2) -0.0029(15) -0.0028(17) -0.0005(15)
C22 0.0402(17) 0.0348(17) 0.0453(19) -0.0045(14) -0.0050(15) 0.0040(14)
C23 0.0295(15) 0.0299(15) 0.0382(16) -0.0049(13) -0.0014(13) 0.0043(12)
C24 0.0237(14) 0.0361(16) 0.0395(17) 0.0008(13) -0.0015(12) 0.0019(12)
C25 0.0271(14) 0.0365(16) 0.0316(15) -0.0042(13) -0.0006(12) -0.0036(12)
C26 0.0278(15) 0.0335(16) 0.0367(16) -0.0072(13) 0.0011(12) 0.0009(12)
C27 0.0359(17) 0.0409(18) 0.050(2) -0.0003(15) -0.0050(15) 0.0103(14)
C28 0.052(2) 0.056(2) 0.057(2) 0.0042(19) -0.0099(18) 0.0167(18)
C29 0.070(3) 0.079(3) 0.079(3) 0.027(3) 0.007(2) 0.036(2)
C30 0.101(4) 0.149(5) 0.147(6) 0.075(5) 0.036(4) 0.054(4)
C31 0.120(5) 0.107(4) 0.145(6) -0.006(4) -0.036(4) 0.062(4)
C32 0.115(4) 0.063(3) 0.055(3) 0.009(2) -0.001(3) -0.004(3)
C33 0.061(3) 0.095(4) 0.065(3) -0.012(3) 0.010(2) -0.012(2)
C34 0.071(3) 0.107(4) 0.076(3) -0.008(3) 0.001(3) 0.026(3)
C35 0.107(4) 0.063(3) 0.058(3) -0.002(2) -0.023(3) 0.003(3)
C36 0.070(3) 0.059(2) 0.058(2) -0.009(2) -0.002(2) 0.014(2)
C37 0.049(2) 0.047(2) 0.0439(19) -0.0119(16) -0.0041(16) -0.0063(16)
C38 0.0447(18) 0.048(2) 0.0340(17) -0.0097(15) 0.0023(14) 0.0019(15)

loop_
_atom_type_symbol
_atom_type_description
_atom_type_scat_dispersion_real
_atom_type_scat_dispersion_imag
_atom_type_scat_source
C C 0.0033 0.0016 'International Tables Vol C Tables 4.2.6.8 and 6.1.1.4'
H H 0.0000 0.0000 'International Tables Vol C Tables 4.2.6.8 and 6.1.1.4'
O O 0.0106 0.0060 'International Tables Vol C Tables 4.2.6.8 and 6.1.1.4'

loop_
_geom_angle_atom_site_label_1
_geom_angle_atom_site_label_2
_geom_angle_atom_site_label_3
_geom_angle
C24 O1 C27 118.6(2)
C28 O2 C29 116.1(4)
C30 O3 C31 110.1(6)
C32 O4 C33 114.0(4)
C35 O5 C34 116.3(4)
C37 O6 C36 115.1(3)
C25 O7 C38 117.7(2)
C2 C1 C9 113.4(2)
C2 C1 C10 104.3(2)
C2 C1 C11 109.8(2)
C9 C1 C10 104.1(2)
C9 C1 C11 109.6(2)
C11 C1 C10 115.7(2)
C3 C2 C1 112.5(3)
C3 C2 C15 119.7(3)
C15 C2 C1 127.8(3)
C2 C3 C4 112.5(2)
C2 C3 C18 120.5(3)
C18 C3 C4 126.9(3)
C3 C4 C5 110.1(2)
C3 C4 C10 104.1(2)
C3 C4 C12 111.6(3)
C5 C4 C10 103.9(2)
C5 C4 C12 110.7(2)
C12 C4 C10 116.0(3)
C6 C5 C4 112.7(2)
C6 C5 C19 120.1(3)
C19 C5 C4 127.2(3)
C5 C6 C7 112.6(2)
C22 C6 C5 120.0(3)
C22 C6 C7 127.4(3)
C6 C7 C10 104.2(2)
C6 C7 C13 110.0(2)
C8 C7 C6 110.7(2)
C8 C7 C10 104.0(2)
C8 C7 C13 111.7(2)
C13 C7 C10 115.9(2)
C9 C8 C7 112.7(2)
C9 C8 C23 120.2(3)
C23 C8 C7 127.2(3)
C8 C9 C1 112.7(2)
C8 C9 C26 120.7(3)
C26 C9 C1 126.6(3)
C1 C10 C4 106.4(2)
C1 C10 C7 106.4(2)
C7 C10 C4 106.5(2)
C14 C10 C1 112.4(2)
C14 C10 C4 112.5(2)
C14 C10 C7 112.3(2)
C1 C11 H11A 109.5
C1 C11 H11B 109.5
C1 C11 H11C 109.5
H11A C11 H11B 109.5
H11A C11 H11C 109.5
H11B C11 H11C 109.5
C4 C12 H12A 109.5
C4 C12 H12B 109.5
C4 C12 H12C 109.5
H12A C12 H12B 109.5
H12A C12 H12C 109.5
H12B C12 H12C 109.5
C7 C13 H13A 109.5
C7 C13 H13B 109.5
C7 C13 H13C 109.5
H13A C13 H13B 109.5
H13A C13 H13C 109.5
H13B C13 H13C 109.5
C10 C14 H14A 109.5
C10 C14 H14B 109.5
C10 C14 H14C 109.5
H14A C14 H14B 109.5
H14A C14 H14C 109.5
H14B C14 H14C 109.5
C2 C15 H15 120.2
C16 C15 C2 119.7(3)
C16 C15 H15 120.2
C15 C16 H16 119.8
C17 C16 C15 120.4(3)
C17 C16 H16 119.8
C16 C17 H17 119.8
C18 C17 C16 120.3(3)
C18 C17 H17 119.8
C3 C18 H18 120.3
C17 C18 C3 119.3(3)
C17 C18 H18 120.3
C5 C19 H19 120.2
C20 C19 C5 119.5(3)
C20 C19 H19 120.2
C19 C20 H20 119.8
C21 C20 C19 120.4(3)
C21 C20 H20 119.8
C20 C21 H21 120.1
C20 C21 C22 119.7(3)
C22 C21 H21 120.1
C6 C22 C21 120.2(3)
C6 C22 H22 119.9
C21 C22 H22 119.9
C8 C23 H23 120.3
C24 C23 C8 119.3(3)
C24 C23 H23 120.3
O1 C24 C23 124.6(3)
O1 C24 C25 115.2(3)
C23 C24 C25 120.2(3)
O7 C25 C24 114.6(3)
O7 C25 C26 125.2(3)
C26 C25 C24 120.2(3)
C9 C26 H26 120.4
C25 C26 C9 119.3(3)
C25 C26 H26 120.4
O1 C27 H27A 110.5
O1 C27 H27B 110.5
O1 C27 C28 106.0(3)
H27A C27 H27B 108.7
C28 C27 H27A 110.5
C28 C27 H27B 110.5
O2 C28 C27 107.6(3)
O2 C28 H28A 110.2
O2 C28 H28B 110.2
C27 C28 H28A 110.2
C27 C28 H28B 110.2
H28A C28 H28B 108.5
O2 C29 H29A 108.4
O2 C29 H29B 108.4
H29A C29 H29B 107.5
C30 C29 O2 115.3(5)
C30 C29 H29A 108.4
C30 C29 H29B 108.4
O3 C30 C29 123.9(6)
O3 C30 H30A 106.3
O3 C30 H30B 106.3
C29 C30 H30A 106.3
C29 C30 H30B 106.3
H30A C30 H30B 106.4
O3 C31 H31A 111.1
O3 C31 H31B 111.1
H31A C31 H31B 109.1
C32 C31 O3 103.3(5)
C32 C31 H31A 111.1
C32 C31 H31B 111.1
O4 C32 C31 109.0(4)
O4 C32 H32A 109.9
O4 C32 H32B 109.9
C31 C32 H32A 109.9
C31 C32 H32B 109.9
H32A C32 H32B 108.3
O4 C33 H33A 109.7
O4 C33 H33B 109.7
O4 C33 C34 109.8(4)
H33A C33 H33B 108.2
C34 C33 H33A 109.7
C34 C33 H33B 109.7
O5 C34 C33 114.0(4)
O5 C34 H34A 108.7
O5 C34 H34B 108.7
C33 C34 H34A 108.7
C33 C34 H34B 108.7
H34A C34 H34B 107.6
O5 C35 H35A 108.6
O5 C35 H35B 108.6
O5 C35 C36 114.6(4)
H35A C35 H35B 107.6
C36 C35 H35A 108.6
C36 C35 H35B 108.6
O6 C36 C35 108.2(4)
O6 C36 H36A 110.1
O6 C36 H36B 110.1
C35 C36 H36A 110.1
C35 C36 H36B 110.1
H36A C36 H36B 108.4
O6 C37 H37A 108.9
O6 C37 H37B 108.9
O6 C37 C38 113.2(3)
H37A C37 H37B 107.8
C38 C37 H37A 108.9
C38 C37 H37B 108.9
O7 C38 C37 107.8(3)
O7 C38 H38A 110.2
O7 C38 H38B 110.2
C37 C38 H38A 110.2
C37 C38 H38B 110.2
H38A C38 H38B 108.5

loop_
_geom_bond_atom_site_label_1
_geom_bond_atom_site_label_2
_geom_bond_distance
O1 C24 1.376(3)
O1 C27 1.427(4)
O2 C28 1.394(5)
O2 C29 1.405(5)
O3 C30 1.353(7)
O3 C31 1.508(8)
O4 C32 1.415(5)
O4 C33 1.416(5)
O5 C34 1.425(6)
O5 C35 1.394(6)
O6 C36 1.421(5)
O6 C37 1.420(4)
O7 C25 1.371(3)
O7 C38 1.429(4)
C1 C2 1.517(4)
C1 C9 1.519(4)
C1 C10 1.587(4)
C1 C11 1.547(4)
C2 C3 1.384(4)
C2 C15 1.388(4)
C3 C4 1.514(4)
C3 C18 1.395(4)
C4 C5 1.526(4)
C4 C10 1.595(4)
C4 C12 1.529(4)
C5 C6 1.382(4)
C5 C19 1.387(4)
C6 C7 1.520(4)
C6 C22 1.382(4)
C7 C8 1.517(4)
C7 C10 1.593(4)
C7 C13 1.534(4)
C8 C9 1.375(4)
C8 C23 1.405(4)
C9 C26 1.401(4)
C10 C14 1.527(4)
C11 H11A 0.9600
C11 H11B 0.9600
C11 H11C 0.9600
C12 H12A 0.9600
C12 H12B 0.9600
C12 H12C 0.9600
C13 H13A 0.9600
C13 H13B 0.9600
C13 H13C 0.9600
C14 H14A 0.9600
C14 H14B 0.9600
C14 H14C 0.9600
C15 H15 0.9300
C15 C16 1.387(5)
C16 H16 0.9300
C16 C17 1.382(5)
C17 H17 0.9300
C17 C18 1.380(5)
C18 H18 0.9300
C19 H19 0.9300
C19 C20 1.387(5)
C20 H20 0.9300
C20 C21 1.379(5)
C21 H21 0.9300
C21 C22 1.383(5)
C22 H22 0.9300
C23 H23 0.9300
C23 C24 1.380(4)
C24 C25 1.407(4)
C25 C26 1.379(4)
C26 H26 0.9300
C27 H27A 0.9700
C27 H27B 0.9700
C27 C28 1.504(5)
C28 H28A 0.9700
C28 H28B 0.9700
C29 H29A 0.9700
C29 H29B 0.9700
C29 C30 1.378(7)
C30 H30A 0.9700
C30 H30B 0.9700
C31 H31A 0.9700
C31 H31B 0.9700
C31 C32 1.501(8)
C32 H32A 0.9700
C32 H32B 0.9700
C33 H33A 0.9700
C33 H33B 0.9700
C33 C34 1.490(7)
C34 H34A 0.9700
C34 H34B 0.9700
C35 H35A 0.9700
C35 H35B 0.9700
C35 C36 1.493(6)
C36 H36A 0.9700
C36 H36B 0.9700
C37 H37A 0.9700
C37 H37B 0.9700
C37 C38 1.502(5)
C38 H38A 0.9700
C38 H38B 0.9700

loop_
_geom_torsion_atom_site_label_1
_geom_torsion_atom_site_label_2
_geom_torsion_atom_site_label_3
_geom_torsion_atom_site_label_4
_geom_torsion
O1 C24 C25 O7 2.8(4)
O1 C24 C25 C26 -177.1(3)
O1 C27 C28 O2 -178.9(3)
O2 C29 C30 O3 -46.5(11)
O3 C31 C32 O4 -78.3(6)
O4 C33 C34 O5 -79.9(5)
O5 C35 C36 O6 57.5(5)
O6 C37 C38 O7 -73.1(4)
O7 C25 C26 C9 178.0(3)
C1 C2 C3 C4 5.0(3)
C1 C2 C3 C18 -176.9(3)
C1 C2 C15 C16 176.6(3)
C1 C9 C26 C25 -178.4(3)
C2 C1 C9 C8 110.7(3)
C2 C1 C9 C26 -71.1(4)
C2 C1 C10 C4 -1.7(3)
C2 C1 C10 C7 -115.0(2)
C2 C1 C10 C14 121.7(3)
C2 C3 C4 C5 105.1(3)
C2 C3 C4 C10 -5.7(3)
C2 C3 C4 C12 -131.6(3)
C2 C3 C18 C17 -0.1(5)
C2 C15 C16 C17 0.1(5)
C3 C2 C15 C16 -0.8(5)
C3 C4 C5 C6 -112.8(3)
C3 C4 C5 C19 66.3(4)
C3 C4 C10 C1 4.3(3)
C3 C4 C10 C7 117.5(2)
C3 C4 C10 C14 -119.1(3)
C4 C3 C18 C17 177.7(3)
C4 C5 C6 C7 0.8(3)
C4 C5 C6 C22 179.2(3)
C4 C5 C19 C20 -178.7(3)
C5 C4 C10 C1 -110.9(2)
C5 C4 C10 C7 2.2(3)
C5 C4 C10 C14 125.6(3)
C5 C6 C7 C8 112.0(3)
C5 C6 C7 C10 0.7(3)
C5 C6 C7 C13 -124.2(3)
C5 C6 C22 C21 0.1(5)
C5 C19 C20 C21 -0.8(5)
C6 C5 C19 C20 0.4(5)
C6 C7 C8 C9 -107.6(3)
C6 C7 C8 C23 71.5(4)
C6 C7 C10 C1 111.3(2)
C6 C7 C10 C4 -1.8(3)
C6 C7 C10 C14 -125.3(3)
C7 C6 C22 C21 178.2(3)
C7 C8 C9 C1 -1.2(3)
C7 C8 C9 C26 -179.5(3)
C7 C8 C23 C24 -178.9(3)
C8 C7 C10 C1 -4.7(3)
C8 C7 C10 C4 -117.9(2)
C8 C7 C10 C14 118.6(3)
C8 C9 C26 C25 -0.3(4)
C8 C23 C24 O1 178.2(3)
C8 C23 C24 C25 -2.6(4)
C9 C1 C2 C3 -114.3(3)
C9 C1 C2 C15 68.1(4)
C9 C1 C10 C4 117.3(2)
C9 C1 C10 C7 4.1(3)
C9 C1 C10 C14 -119.2(3)
C9 C8 C23 C24 0.2(4)
C10 C1 C2 C3 -1.8(3)
C10 C1 C2 C15 -179.4(3)
C10 C1 C9 C8 -1.9(3)
C10 C1 C9 C26 176.2(3)
C10 C4 C5 C6 -1.9(3)
C10 C4 C5 C19 177.3(3)
C10 C7 C8 C9 3.8(3)
C10 C7 C8 C23 -177.1(3)
C11 C1 C2 C3 122.7(3)
C11 C1 C2 C15 -54.8(4)
C11 C1 C9 C8 -126.2(3)
C11 C1 C9 C26 52.0(4)
C11 C1 C10 C4 -122.5(3)
C11 C1 C10 C7 124.3(3)
C11 C1 C10 C14 1.0(3)
C12 C4 C5 C6 123.3(3)
C12 C4 C5 C19 -57.5(4)
C12 C4 C10 C1 127.3(3)
C12 C4 C10 C7 -119.5(3)
C12 C4 C10 C14 3.9(4)
C13 C7 C8 C9 129.5(3)
C13 C7 C8 C23 -51.4(4)
C13 C7 C10 C1 -127.7(3)
C13 C7 C10 C4 119.2(3)
C13 C7 C10 C14 -4.3(4)
C15 C2 C3 C4 -177.3(3)
C15 C2 C3 C18 0.8(4)
C15 C16 C17 C18 0.7(6)
C16 C17 C18 C3 -0.7(5)
C18 C3 C4 C5 -72.9(4)
C18 C3 C4 C10 176.3(3)
C18 C3 C4 C12 50.5(4)
C19 C5 C6 C7 -178.5(3)
C19 C5 C6 C22 -0.1(4)
C19 C20 C21 C22 0.8(6)
C20 C21 C22 C6 -0.5(5)
C22 C6 C7 C8 -66.3(4)
C22 C6 C7 C10 -177.5(3)
C22 C6 C7 C13 57.6(4)
C23 C8 C9 C1 179.5(3)
C23 C8 C9 C26 1.3(4)
C23 C24 C25 O7 -176.5(3)
C23 C24 C25 C26 3.6(4)
C24 O1 C27 C28 -160.8(3)
C24 C25 C26 C9 -2.1(4)
C25 O7 C38 C37 172.9(3)
C27 O1 C24 C23 -11.4(5)
C27 O1 C24 C25 169.4(3)
C28 O2 C29 C30 96.3(7)
C29 O2 C28 C27 -176.2(4)
C30 O3 C31 C32 179.4(5)
C31 O3 C30 C29 -96.6(9)
C32 O4 C33 C34 168.6(4)
C33 O4 C32 C31 -178.1(4)
C34 O5 C35 C36 73.9(5)
C35 O5 C34 C33 77.9(5)
C36 O6 C37 C38 84.0(4)
C37 O6 C36 C35 178.4(3)
C38 O7 C25 C24 -179.1(3)
C38 O7 C25 C26 0.8(4)
